data_2214540
loop_
_publ_author_name
'Mehmet Akkurt'
'\,Serife P\?inar Yal\,c\?in'
'\"Ozlen G\"uzel'
'Ayd\?in Salman'
'Orhan B\"uy\"ukg\"ung\"or'

_publ_section_title
;
 1,1,3-Trioxo-2,3-dihydro-1,2-benzisothiazol-2-ylmethyl
 4-phenylpiperazine-1-carbodithioate
;
_journal_coeditor_code BT2418
_journal_issue 8
_journal_name_full 'Acta Crystallographica Section E'
_journal_page_first o3383
_journal_page_last o3383
_journal_paper_doi 10.1107/S1600536807031595
_journal_volume 63
_journal_year 2007
_chemical_formula_iupac 'C19 H19 N3 O3 S3'
_chemical_formula_moiety 'C19 H19 N3 O3 S3'
_chemical_formula_sum 'C19 H19 N3 O3 S3'
_chemical_formula_weight 433.58
_chemical_name_systematic
;
1,1,3-Trioxo-2,3-dihydro-1,2-benzisothiazol-2-ylmethyl
4-phenylpiperazine-1-carbodithioate
;
_space_group_IT_number 2
_symmetry_cell_setting triclinic
_symmetry_space_group_name_Hall '-P 1'
_symmetry_space_group_name_H-M 'P -1'
_atom_sites_solution_hydrogens geom
_atom_sites_solution_primary direct
_atom_sites_solution_secondary difmap
_cell_angle_alpha 109.029(5)
_cell_angle_beta 103.791(5)
_cell_angle_gamma 102.326(5)
_cell_formula_units_Z 2
_cell_length_a 8.0390(5)
_cell_length_b 11.7619(7)
_cell_length_c 11.8796(8)
_cell_measurement_reflns_used 41005
_cell_measurement_temperature 296
_cell_measurement_theta_max 27.88
_cell_measurement_theta_min 2.75
_cell_volume 978.02(12)
_computing_cell_refinement X-AREA
_computing_data_collection 'X-AREA (Stoe & Cie, 2002)'
_computing_data_reduction 'X-RED32 (Stoe & Cie, 2002)'
_computing_molecular_graphics 'ORTEP-3 for Windows (Farrugia, 1997)'
_computing_publication_material 'WinGX (Farrugia, 1999) and PLATON (Spek, 2003)'
_computing_structure_refinement 'SHELXL97 (Sheldrick, 1997)'
_computing_structure_solution 'SIR97 (Altomare <i>et al.</i>,  1999)'
_diffrn_ambient_temperature 296
_diffrn_detector_area_resol_mean 6.67
_diffrn_measured_fraction_theta_full 0.998
_diffrn_measured_fraction_theta_max 0.998
_diffrn_measurement_device '2-circle goniometer'
_diffrn_measurement_device_type 'Stoe IPDS2'
_diffrn_measurement_method \w
_diffrn_radiation_monochromator 'plane graphite'
_diffrn_radiation_type 'Mo K\a'
_diffrn_radiation_wavelength 0.71073
_diffrn_reflns_av_R_equivalents 0.0417
_diffrn_reflns_av_sigmaI/netI 0.0219
_diffrn_reflns_limit_h_max 9
_diffrn_reflns_limit_h_min -9
_diffrn_reflns_limit_k_max 14
_diffrn_reflns_limit_k_min -14
_diffrn_reflns_limit_l_max 14
_diffrn_reflns_limit_l_min -14
_diffrn_reflns_number 18676
_diffrn_reflns_reduction_process
;
;
_diffrn_reflns_theta_full 25.99
_diffrn_reflns_theta_max 25.99
_diffrn_reflns_theta_min 2.75
_diffrn_standards_number 0
_exptl_absorpt_coefficient_mu 0.405
_exptl_absorpt_correction_T_max 0.802
_exptl_absorpt_correction_T_min 0.759
_exptl_absorpt_correction_type integration
_exptl_absorpt_process_details '(X-RED32; Stoe & Cie, 2002)'
_exptl_crystal_colour colourless
_exptl_crystal_density_diffrn 1.472
_exptl_crystal_density_method 'Not Measured'
_exptl_crystal_description prism
_exptl_crystal_F_000 452
_exptl_crystal_size_max 0.720
_exptl_crystal_size_mid 0.680
_exptl_crystal_size_min 0.570
_refine_diff_density_max 0.378
_refine_diff_density_min -0.337
_refine_ls_extinction_method none
_refine_ls_goodness_of_fit_ref 1.036
_refine_ls_hydrogen_treatment constr
_refine_ls_matrix_type full
_refine_ls_number_parameters 253
_refine_ls_number_reflns 3838
_refine_ls_number_restraints 0
_refine_ls_restrained_S_all 1.036
_refine_ls_R_factor_all 0.0331
_refine_ls_R_factor_gt 0.0291
_refine_ls_shift/su_max 0.000
_refine_ls_shift/su_mean 0.000
_refine_ls_structure_factor_coef Fsqd
_refine_ls_weighting_details 'calc w=1/[\s^2^(Fo^2^)+(0.0359P)^2^+0.2749P] where P=(Fo^2^+2Fc^2^)/3'
_refine_ls_weighting_scheme calc
_refine_ls_wR_factor_gt 0.0740
_refine_ls_wR_factor_ref 0.0764
_reflns_number_gt 3472
_reflns_number_total 3838
_reflns_threshold_expression I>2\s(I)
_cod_data_source_file bt2418.cif
_cod_data_source_block I
_cod_database_code 2214540
_cod_database_fobs_code 2214540

loop_
_symmetry_equiv_pos_site_id
_symmetry_equiv_pos_as_xyz
1 x,y,z
2 -x,-y,-z

loop_
_atom_site_aniso_label
_atom_site_aniso_U_11
_atom_site_aniso_U_22
_atom_site_aniso_U_33
_atom_site_aniso_U_12
_atom_site_aniso_U_13
_atom_site_aniso_U_23
S1 0.0363(2) 0.0290(2) 0.0322(2) 0.01150(10) 0.01440(10) 0.01310(10)
S2 0.0589(2) 0.0422(2) 0.0546(2) 0.0244(2) 0.0265(2) 0.0284(2)
S3 0.0783(3) 0.0425(2) 0.0592(3) 0.0326(2) 0.0289(2) 0.0251(2)
O1 0.0512(6) 0.0366(5) 0.0378(5) 0.0078(5) 0.0094(5) 0.0074(4)
O2 0.0429(5) 0.0425(6) 0.0495(6) 0.0176(4) 0.0258(5) 0.0229(5)
O3 0.0701(8) 0.0444(6) 0.0756(8) 0.0302(6) 0.0432(7) 0.0212(6)
N1 0.0429(6) 0.0368(6) 0.0424(7) 0.0192(5) 0.0197(5) 0.0206(5)
N2 0.0558(8) 0.0368(7) 0.0522(8) 0.0176(6) 0.0254(6) 0.0207(6)
N3 0.0424(6) 0.0386(6) 0.0428(7) 0.0144(5) 0.0173(5) 0.0163(5)
C1 0.0330(6) 0.0347(7) 0.0327(7) 0.0072(5) 0.0125(5) 0.0143(6)
C2 0.0425(8) 0.0489(9) 0.0465(8) 0.0180(7) 0.0178(7) 0.0262(7)
C3 0.0528(9) 0.0714(12) 0.0513(10) 0.0214(8) 0.0178(8) 0.0396(9)
C4 0.0634(11) 0.0774(13) 0.0381(8) 0.0157(9) 0.0182(8) 0.0285(9)
C5 0.0585(10) 0.0535(10) 0.0390(8) 0.0131(8) 0.0227(7) 0.0107(7)
C6 0.0383(7) 0.0352(7) 0.0365(7) 0.0066(6) 0.0150(6) 0.0106(6)
C7 0.0416(7) 0.0336(7) 0.0494(8) 0.0117(6) 0.0233(7) 0.0147(6)
C8 0.0372(7) 0.0449(8) 0.0566(9) 0.0135(6) 0.0132(7) 0.0284(7)
C9 0.0394(7) 0.0386(7) 0.0392(7) 0.0158(6) 0.0079(6) 0.0188(6)
C10 0.0565(9) 0.0497(9) 0.0671(11) 0.0260(8) 0.0351(9) 0.0305(8)
C11 0.0589(10) 0.0457(9) 0.0528(9) 0.0242(7) 0.0318(8) 0.0207(7)
C12 0.0450(8) 0.0343(7) 0.0466(8) 0.0125(6) 0.0196(7) 0.0126(6)
C13 0.0628(10) 0.0338(7) 0.0460(8) 0.0124(7) 0.0223(8) 0.0154(7)
C14 0.0335(7) 0.0389(8) 0.0449(8) 0.0064(6) 0.0099(6) 0.0163(6)
C15 0.0526(9) 0.0563(10) 0.0468(9) 0.0163(8) 0.0135(7) 0.0188(8)
C16 0.0539(10) 0.0788(13) 0.0497(10) 0.0104(9) 0.0078(8) 0.0307(10)
C17 0.0466(9) 0.0708(12) 0.0734(13) 0.0080(9) 0.0063(9) 0.0460(11)
C18 0.0572(10) 0.0500(10) 0.0851(14) 0.0177(8) 0.0212(10) 0.0364(10)
C19 0.0573(10) 0.0433(9) 0.0575(10) 0.0163(7) 0.0193(8) 0.0214(8)

loop_
_atom_site_type_symbol
_atom_site_label
_atom_site_fract_x
_atom_site_fract_y
_atom_site_fract_z
_atom_site_U_iso_or_equiv
_atom_site_thermal_displace_type
_atom_site_calc_flag
_atom_site_refinement_flags
_atom_site_occupancy
S S1 0.29371(4) 0.07783(3) 0.52191(3) 0.03150(10) Uani . . 1.000
S S2 0.16223(6) 0.36814(4) 0.44690(4) 0.04650(10) Uani . . 1.000
S S3 0.29352(7) 0.19904(4) 0.26112(4) 0.0552(2) Uani . . 1.000
O O1 0.16370(15) -0.03381(10) 0.42204(10) 0.0460(3) Uani . . 1.000
O O2 0.46502(14) 0.12296(10) 0.51054(10) 0.0410(3) Uani . . 1.000
O O3 0.13194(18) 0.32432(11) 0.71142(13) 0.0584(4) Uani . . 1.000
N N1 0.20056(16) 0.19455(11) 0.55194(12) 0.0372(4) Uani . . 1.000
N N2 0.34280(18) 0.44371(12) 0.31506(13) 0.0455(4) Uani . . 1.000
N N3 0.32077(17) 0.60864(12) 0.18385(12) 0.0404(4) Uani . . 1.000
C C1 0.31709(18) 0.07322(13) 0.67057(13) 0.0335(4) Uani . . 1.000
C C2 0.3811(2) -0.00962(15) 0.71439(15) 0.0428(5) Uani . . 1.000
C C3 0.3814(2) 0.00154(19) 0.83429(17) 0.0540(6) Uani . . 1.000
C C4 0.3238(3) 0.0924(2) 0.90612(16) 0.0590(6) Uani . . 1.000
C C5 0.2636(2) 0.17575(17) 0.86153(15) 0.0520(5) Uani . . 1.000
C C6 0.26044(19) 0.16530(13) 0.74175(13) 0.0380(4) Uani . . 1.000
C C7 0.1914(2) 0.23932(14) 0.67370(15) 0.0405(4) Uani . . 1.000
C C8 0.0837(2) 0.21508(15) 0.45184(16) 0.0444(5) Uani . . 1.000
C C9 0.27614(19) 0.34041(14) 0.33358(14) 0.0386(4) Uani . . 1.000
C C10 0.4363(2) 0.44362(17) 0.22371(18) 0.0514(6) Uani . . 1.000
C C11 0.3388(2) 0.48396(16) 0.12594(16) 0.0483(5) Uani . . 1.000
C C12 0.2318(2) 0.61100(14) 0.27846(15) 0.0421(4) Uani . . 1.000
C C13 0.3282(2) 0.56965(14) 0.37590(16) 0.0474(5) Uani . . 1.000
C C14 0.25681(19) 0.66404(14) 0.10005(15) 0.0407(4) Uani . . 1.000
C C15 0.2437(2) 0.61482(18) -0.02674(16) 0.0531(5) Uani . . 1.000
C C16 0.1895(2) 0.6746(2) -0.10496(18) 0.0631(6) Uani . . 1.000
C C17 0.1431(2) 0.7823(2) -0.0613(2) 0.0634(7) Uani . . 1.000
C C18 0.1535(3) 0.83086(18) 0.0631(2) 0.0619(7) Uani . . 1.000
C C19 0.2096(2) 0.77347(16) 0.14331(18) 0.0522(6) Uani . . 1.000
H H2 0.42200 -0.06990 0.66600 0.0510 Uiso calc R 1.000
H H3 0.42140 -0.05360 0.86680 0.0650 Uiso calc R 1.000
H H4 0.32560 0.09760 0.98620 0.0710 Uiso calc R 1.000
H H5 0.22590 0.23760 0.91090 0.0620 Uiso calc R 1.000
H H8A -0.03450 0.20420 0.46140 0.0530 Uiso calc R 1.000
H H8B 0.06920 0.15030 0.37150 0.0530 Uiso calc R 1.000
H H10A 0.44220 0.35920 0.18260 0.0620 Uiso calc R 1.000
H H10B 0.55890 0.50130 0.26710 0.0620 Uiso calc R 1.000
H H11A 0.40470 0.48600 0.06770 0.0580 Uiso calc R 1.000
H H11B 0.21970 0.42230 0.07810 0.0580 Uiso calc R 1.000
H H12A 0.10800 0.55520 0.23680 0.0500 Uiso calc R 1.000
H H12B 0.22930 0.69630 0.32010 0.0500 Uiso calc R 1.000
H H13A 0.44800 0.63030 0.42370 0.0570 Uiso calc R 1.000
H H13B 0.26230 0.56760 0.43420 0.0570 Uiso calc R 1.000
H H15 0.27190 0.54080 -0.05910 0.0640 Uiso calc R 1.000
H H16 0.18450 0.64110 -0.18870 0.0760 Uiso calc R 1.000
H H17 0.10550 0.82150 -0.11460 0.0760 Uiso calc R 1.000
H H18 0.12230 0.90380 0.09400 0.0740 Uiso calc R 1.000
H H19 0.21580 0.80840 0.22720 0.0630 Uiso calc R 1.000

loop_
_atom_type_symbol
_atom_type_description
_atom_type_scat_dispersion_real
_atom_type_scat_dispersion_imag
_atom_type_scat_source
S S 0.1246 0.1234 'International Tables Vol C Tables 4.2.6.8 and 6.1.1.4'
O O 0.0106 0.0060 'International Tables Vol C Tables 4.2.6.8 and 6.1.1.4'
N N 0.0061 0.0033 'International Tables Vol C Tables 4.2.6.8 and 6.1.1.4'
H H 0.0000 0.0000 'International Tables Vol C Tables 4.2.6.8 and 6.1.1.4'
C C 0.0033 0.0016 'International Tables Vol C Tables 4.2.6.8 and 6.1.1.4'

loop_
_exptl_crystal_face_index_h
_exptl_crystal_face_index_k
_exptl_crystal_face_index_l
_exptl_crystal_face_perp_dist
0 1 -1 0.2740
0 -3 5 0.2290
-5 -4 -5 0.3580
1 6 3 0.3350
-6 0 5 0.2680
6 -3 -4 0.3620
0 -1 1 0.2830
-6 3 4 0.3140
-3 -1 5 0.2800
8 2 -1 0.3800
-10 -3 1 0.3490
1 -5 1 0.4110
-3 9 -2 0.4110
1 -5 -1 0.4100
4 -6 1 0.4140
-4 0 -3 0.3680
-1 -5 -6 0.3890
3 0 5 0.3610
-1 4 3 0.3440
3 -4 -5 0.3960
0 0 -1 0.3960
1 -2 9 0.2790
-1 1 4 0.2990
-3 4 3 0.3510
3 -1 -5 0.3980
1 9 -2 0.3670
1 -1 2 0.2970

loop_
_geom_angle_atom_site_label_1
_geom_angle_atom_site_label_2
_geom_angle_atom_site_label_3
_geom_angle
_geom_angle_publ_flag
O1 S1 O2 118.56(7) no
O1 S1 N1 109.17(7) no
O1 S1 C1 112.42(7) no
O2 S1 N1 109.89(7) no
O2 S1 C1 111.09(7) no
N1 S1 C1 92.61(7) no
C8 S2 C9 103.70(8) no
S1 N1 C7 114.08(11) no
S1 N1 C8 122.14(11) no
C7 N1 C8 120.29(14) no
C9 N2 C10 122.90(15) no
C9 N2 C13 126.60(14) no
C10 N2 C13 110.45(14) no
C11 N3 C12 110.69(14) no
C11 N3 C14 116.06(13) no
C12 N3 C14 115.49(14) no
S1 C1 C2 126.73(12) no
S1 C1 C6 110.55(11) no
C2 C1 C6 122.72(14) no
C1 C2 C3 116.60(16) no
C2 C3 C4 121.33(19) no
C3 C4 C5 121.15(17) no
C4 C5 C6 118.40(16) no
C1 C6 C5 119.78(15) no
C1 C6 C7 113.08(13) no
C5 C6 C7 127.04(15) no
O3 C7 N1 122.63(16) no
O3 C7 C6 127.78(15) no
N1 C7 C6 109.58(14) no
S2 C8 N1 115.09(12) no
S2 C9 S3 122.16(10) no
S2 C9 N2 112.84(12) no
S3 C9 N2 125.00(13) no
N2 C10 C11 110.41(14) no
N3 C11 C10 111.57(14) no
N3 C12 C13 111.54(14) no
N2 C13 C12 110.59(14) no
N3 C14 C15 122.15(16) no
N3 C14 C19 120.46(15) no
C15 C14 C19 117.36(17) no
C14 C15 C16 120.92(18) no
C15 C16 C17 121.19(18) no
C16 C17 C18 118.4(2) no
C17 C18 C19 121.3(2) no
C14 C19 C18 120.80(18) no
C1 C2 H2 122.00 no
C3 C2 H2 122.00 no
C2 C3 H3 119.00 no
C4 C3 H3 119.00 no
C3 C4 H4 119.00 no
C5 C4 H4 119.00 no
C4 C5 H5 121.00 no
C6 C5 H5 121.00 no
S2 C8 H8A 108.00 no
S2 C8 H8B 109.00 no
N1 C8 H8A 109.00 no
N1 C8 H8B 109.00 no
H8A C8 H8B 107.00 no
N2 C10 H10A 110.00 no
N2 C10 H10B 110.00 no
C11 C10 H10A 110.00 no
C11 C10 H10B 110.00 no
H10A C10 H10B 108.00 no
N3 C11 H11A 109.00 no
N3 C11 H11B 109.00 no
C10 C11 H11A 109.00 no
C10 C11 H11B 109.00 no
H11A C11 H11B 108.00 no
N3 C12 H12A 109.00 no
N3 C12 H12B 109.00 no
C13 C12 H12A 109.00 no
C13 C12 H12B 109.00 no
H12A C12 H12B 108.00 no
N2 C13 H13A 110.00 no
N2 C13 H13B 110.00 no
C12 C13 H13A 110.00 no
C12 C13 H13B 110.00 no
H13A C13 H13B 108.00 no
C14 C15 H15 120.00 no
C16 C15 H15 120.00 no
C15 C16 H16 119.00 no
C17 C16 H16 119.00 no
C16 C17 H17 121.00 no
C18 C17 H17 121.00 no
C17 C18 H18 119.00 no
C19 C18 H18 119.00 no
C14 C19 H19 120.00 no
C18 C19 H19 120.00 no

loop_
_geom_bond_atom_site_label_1
_geom_bond_atom_site_label_2
_geom_bond_distance
_geom_bond_publ_flag
S1 O1 1.4252(12) no
S1 O2 1.4212(12) no
S1 N1 1.6792(14) no
S1 C1 1.7509(15) no
S2 C8 1.8012(19) no
S2 C9 1.7850(16) no
S3 C9 1.6579(17) no
O3 C7 1.201(2) no
N1 C7 1.395(2) no
N1 C8 1.451(2) no
N2 C9 1.328(2) no
N2 C10 1.460(2) no
N2 C13 1.465(2) no
N3 C11 1.458(2) no
N3 C12 1.465(2) no
N3 C14 1.415(2) no
C1 C2 1.379(2) no
C1 C6 1.376(2) no
C2 C3 1.387(2) no
C3 C4 1.375(3) no
C4 C5 1.377(3) no
C5 C6 1.381(2) no
C6 C7 1.473(2) no
C10 C11 1.508(3) no
C12 C13 1.509(2) no
C14 C15 1.395(2) no
C14 C19 1.391(3) no
C15 C16 1.383(3) no
C16 C17 1.371(3) no
C17 C18 1.374(3) no
C18 C19 1.383(3) no
C2 H2 0.9300 no
C3 H3 0.9300 no
C4 H4 0.9300 no
C5 H5 0.9300 no
C8 H8A 0.9700 no
C8 H8B 0.9700 no
C10 H10A 0.9700 no
C10 H10B 0.9700 no
C11 H11A 0.9700 no
C11 H11B 0.9700 no
C12 H12A 0.9700 no
C12 H12B 0.9700 no
C13 H13A 0.9700 no
C13 H13B 0.9700 no
C15 H15 0.9300 no
C16 H16 0.9300 no
C17 H17 0.9300 no
C18 H18 0.9300 no
C19 H19 0.9300 no

loop_
_geom_contact_atom_site_label_1
_geom_contact_atom_site_label_2
_geom_contact_distance
_geom_contact_site_symmetry_2
_geom_contact_publ_flag
S1 O2 3.3476(13) 2_656 no
S2 O3 3.4010(15) . no
S3 O2 3.4335(12) . no
S2 H13B 2.3800 . no
S2 H13A 3.1400 2_666 no
S3 H4 3.1900 1_554 no
S3 H8B 2.5400 . no
S3 H10A 2.5600 . no
S3 H18 3.1700 1_545 no
S3 H2 3.1100 2_656 no
S3 H17 3.1800 2_565 no
O1 C7 3.000(2) 2_556 no
O1 C6 3.229(2) 2_556 no
O2 C12 3.276(2) 2_666 no
O2 C2 3.226(2) 2_656 no
O2 S3 3.4335(12) . no
O2 S1 3.3476(13) 2_656 no
O2 O2 3.0058(17) 2_656 no
O2 C13 3.292(2) 2_666 no
O3 C12 3.194(2) 2_566 no
O3 S2 3.4010(15) . no
O1 H19 2.6400 1_545 no
O1 H8B 2.6400 . no
O2 H12B 2.6900 2_666 no
O2 H13A 2.6300 2_666 no
O2 H2 2.4300 2_656 no
O3 H8A 2.6800 . no
O3 H15 2.8200 1_556 no
O3 H5 2.8800 . no
O3 H10B 2.7600 2_666 no
O3 H12A 2.7000 2_566 no
O3 H12B 2.7800 2_566 no
N2 N3 2.866(2) . no
N3 N2 2.866(2) . no
C2 O2 3.226(2) 2_656 no
C2 C19 3.433(3) 2_666 no
C3 C18 3.531(3) 2_666 no
C6 O1 3.229(2) 2_556 no
C7 O1 3.000(2) 2_556 no
C12 O2 3.276(2) 2_666 no
C12 O3 3.194(2) 2_566 no
C13 O2 3.292(2) 2_666 no
C18 C3 3.531(3) 2_666 no
C19 C2 3.433(3) 2_666 no
C2 H8A 2.9600 2_556 no
C3 H17 3.0400 1_546 no
C7 H10B 3.0200 2_666 no
C9 H13A 3.0500 2_666 no
C11 H15 2.4700 . no
C11 H5 2.9500 1_554 no
C12 H19 2.6100 . no
C15 H11A 2.5500 . no
C15 H12A 3.0300 2_565 no
C15 H11B 2.9100 . no
C16 H12A 2.8600 2_565 no
C17 H3 3.1000 1_564 no
C18 H5 3.1000 2_566 no
C19 H12B 2.5300 . no
H2 S3 3.1100 2_656 no
H2 O2 2.4300 2_656 no
H3 C17 3.1000 1_546 no
H4 S3 3.1900 1_556 no
H5 O3 2.8800 . no
H5 C11 2.9500 1_556 no
H5 H11B 2.4400 1_556 no
H5 C18 3.1000 2_566 no
H8A O3 2.6800 . no
H8A C2 2.9600 2_556 no
H8B S3 2.5400 . no
H8B O1 2.6400 . no
H10A S3 2.5600 . no
H10B H13A 2.4700 . no
H10B O3 2.7600 2_666 no
H10B C7 3.0200 2_666 no
H11A C15 2.5500 . no
H11A H15 2.0000 . no
H11A H11A 2.5200 2_665 no
H11B C15 2.9100 . no
H11B H5 2.4400 1_554 no
H11B H12A 2.5100 . no
H11B H15 2.5200 . no
H12A H11B 2.5100 . no
H12A O3 2.7000 2_566 no
H12A C15 3.0300 2_565 no
H12A C16 2.8600 2_565 no
H12B C19 2.5300 . no
H12B H19 1.9800 . no
H12B O2 2.6900 2_666 no
H12B O3 2.7800 2_566 no
H13A H10B 2.4700 . no
H13A S2 3.1400 2_666 no
H13A O2 2.6300 2_666 no
H13A C9 3.0500 2_666 no
H13B S2 2.3800 . no
H15 O3 2.8200 1_554 no
H15 C11 2.4700 . no
H15 H11A 2.0000 . no
H15 H11B 2.5200 . no
H17 C3 3.0400 1_564 no
H17 S3 3.1800 2_565 no
H18 S3 3.1700 1_565 no
H19 O1 2.6400 1_565 no
H19 C12 2.6100 . no
H19 H12B 1.9800 . no

loop_
_geom_hbond_atom_site_label_D
_geom_hbond_atom_site_label_H
_geom_hbond_atom_site_label_A
_geom_hbond_site_symmetry_A
_geom_hbond_distance_DH
_geom_hbond_distance_HA
_geom_hbond_distance_DA
_geom_hbond_angle_DHA
_geom_hbond_publ_flag
C2 H2 O2 2_656 0.93 2.43 3.226(2) 143 yes
C8 H8B S3 . 0.97 2.54 3.1134(18) 117 yes
C10 H10A S3 . 0.97 2.56 3.075(2) 113 yes
C13 H13B S2 . 0.97 2.38 2.9324(18) 116 yes

loop_
_geom_torsion_atom_site_label_1
_geom_torsion_atom_site_label_2
_geom_torsion_atom_site_label_3
_geom_torsion_atom_site_label_4
_geom_torsion
_geom_torsion_publ_flag
O1 S1 N1 C7 118.00(12) no
O2 S1 N1 C7 -110.39(12) no
C1 S1 N1 C7 3.17(13) no
O1 S1 N1 C8 -40.93(15) no
O2 S1 N1 C8 90.68(14) no
C1 S1 N1 C8 -155.76(13) no
O1 S1 C1 C2 64.79(17) no
O2 S1 C1 C2 -70.73(16) no
N1 S1 C1 C2 176.78(15) no
O1 S1 C1 C6 -114.74(12) no
O2 S1 C1 C6 109.75(12) no
N1 S1 C1 C6 -2.75(12) no
C8 S2 C9 S3 -0.78(13) no
C8 S2 C9 N2 179.14(12) no
C9 S2 C8 N1 95.71(13) no
S1 N1 C7 C6 -2.68(17) no
C8 N1 C7 C6 156.68(14) no
S1 N1 C8 S2 -119.76(12) no
C7 N1 C8 S2 82.59(17) no
S1 N1 C7 O3 178.48(14) no
C8 N1 C7 O3 -22.2(3) no
C10 N2 C9 S2 -177.89(13) no
C13 N2 C9 S2 -0.8(2) no
C10 N2 C9 S3 2.0(2) no
C13 N2 C9 S3 179.14(13) no
C9 N2 C10 C11 119.80(18) no
C13 N2 C10 C11 -57.72(19) no
C10 N2 C13 C12 57.29(18) no
C9 N2 C13 C12 -120.12(17) no
C14 N3 C11 C10 170.49(14) no
C12 N3 C11 C10 -55.34(18) no
C11 N3 C14 C15 -11.6(2) no
C11 N3 C12 C13 54.79(18) no
C14 N3 C12 C13 -170.76(14) no
C12 N3 C14 C19 38.5(2) no
C12 N3 C14 C15 -143.56(16) no
C11 N3 C14 C19 170.48(16) no
C2 C1 C6 C5 -1.1(2) no
S1 C1 C6 C5 178.41(13) no
S1 C1 C6 C7 1.70(18) no
S1 C1 C2 C3 -177.70(14) no
C2 C1 C6 C7 -177.85(15) no
C6 C1 C2 C3 1.8(3) no
C1 C2 C3 C4 -1.2(3) no
C2 C3 C4 C5 0.0(3) no
C3 C4 C5 C6 0.7(3) no
C4 C5 C6 C1 -0.1(3) no
C4 C5 C6 C7 176.08(18) no
C5 C6 C7 O3 2.9(3) no
C1 C6 C7 N1 0.5(2) no
C1 C6 C7 O3 179.30(18) no
C5 C6 C7 N1 -175.89(16) no
N2 C10 C11 N3 57.1(2) no
N3 C12 C13 N2 -55.95(18) no
N3 C14 C15 C16 -176.66(17) no
C19 C14 C15 C16 1.4(3) no
N3 C14 C19 C18 177.54(18) no
C15 C14 C19 C18 -0.5(3) no
C14 C15 C16 C17 -1.5(3) no
C15 C16 C17 C18 0.7(3) no
C16 C17 C18 C19 0.1(3) no
C17 C18 C19 C14 -0.2(3) no

loop_
_cod_related_entry_id
_cod_related_entry_database
_cod_related_entry_code
1 ChemSpider 17231947
